data_7063930
loop_
_publ_author_name
'Crespi, Ayel\'en F.'
'P\'erez, Ana L.'
'Brondino, Carlos D.'
'Zomero, Paula N.'
'Vega, Daniel'
'Rodr\'iguez-Castell\'on, Enrique'
'L\'azaro-Mart\'inez, Juan M.'

_publ_section_title
;
 Analysis of copper 4(5)-imidazolecarboxaldehyde derivatives by ss-NMR,
 EPR, theoretical calculations and their advanced oxidation applications
;
_journal_issue 33
_journal_name_full 'New Journal of Chemistry'
_journal_page_first 14473
_journal_page_last 14486
_journal_paper_doi 10.1039/D5NJ02171E
_journal_volume 49
_journal_year 2025
_chemical_formula_sum 'C5 H6 Cl Co0.5 N2 O'
_chemical_formula_weight 175.03
_chemical_name_systematic 'A3 Complex'
_space_group_crystal_system monoclinic
_space_group_IT_number 14
_space_group_name_Hall '-P 2ybc'
_space_group_name_H-M_alt 'P 1 21/c 1'
_atom_sites_solution_hydrogens geom
_audit_creation_method SHELXL-2018/3
_audit_update_record
;
2025-01-04 deposited with the CCDC.	2025-07-30 downloaded from the CCDC.
;
_cell_angle_alpha 90
_cell_angle_beta 110.64(3)
_cell_angle_gamma 90
_cell_formula_units_Z 4
_cell_length_a 6.6537(13)
_cell_length_b 14.404(3)
_cell_length_c 7.3521(15)
_cell_measurement_reflns_used 42
_cell_measurement_temperature 293(2)
_cell_measurement_theta_max 26
_cell_measurement_theta_min 3
_cell_volume 659.4(3)
_computing_structure_refinement 'SHELXL-2018/3 (Sheldrick, 2018)'
_computing_structure_solution 'SHELXT 2014/5 (Sheldrick, 2014)'
_diffrn_ambient_temperature 293(2)
_diffrn_measured_fraction_theta_full 1.000
_diffrn_measured_fraction_theta_max 1.000
_diffrn_measurement_device_type 'Bruker D8 Quest Eco'
_diffrn_measurement_method '/w scans'
_diffrn_radiation_type MoK\a
_diffrn_radiation_wavelength 0.71073
_diffrn_reflns_av_R_equivalents 0.0608
_diffrn_reflns_av_unetI/netI 0.0368
_diffrn_reflns_Laue_measured_fraction_full 1.000
_diffrn_reflns_Laue_measured_fraction_max 1.000
_diffrn_reflns_limit_h_max 8
_diffrn_reflns_limit_h_min -8
_diffrn_reflns_limit_k_max 18
_diffrn_reflns_limit_k_min -18
_diffrn_reflns_limit_l_max 9
_diffrn_reflns_limit_l_min -9
_diffrn_reflns_number 8938
_diffrn_reflns_point_group_measured_fraction_full 1.000
_diffrn_reflns_point_group_measured_fraction_max 1.000
_diffrn_reflns_theta_full 25.242
_diffrn_reflns_theta_max 26.375
_diffrn_reflns_theta_min 2.828
_diffrn_source 'sealed tube'
_exptl_absorpt_coefficient_mu 1.708
_exptl_absorpt_correction_T_max 0.71
_exptl_absorpt_correction_T_min 0.66
_exptl_absorpt_correction_type multi-scan
_exptl_absorpt_process_details SADABS-2016/2
_exptl_crystal_colour purple
_exptl_crystal_density_diffrn 1.763
_exptl_crystal_description plate
_exptl_crystal_F_000 354
_exptl_crystal_size_max 0.25
_exptl_crystal_size_mid 0.25
_exptl_crystal_size_min 0.2
_refine_diff_density_max 0.382
_refine_diff_density_min -0.296
_refine_diff_density_rms 0.077
_refine_ls_extinction_method none
_refine_ls_goodness_of_fit_ref 1.083
_refine_ls_hydrogen_treatment constr
_refine_ls_matrix_type full
_refine_ls_number_parameters 89
_refine_ls_number_reflns 1341
_refine_ls_number_restraints 0
_refine_ls_restrained_S_all 1.083
_refine_ls_R_factor_all 0.0522
_refine_ls_R_factor_gt 0.0326
_refine_ls_shift/su_max 0.000
_refine_ls_shift/su_mean 0.000
_refine_ls_structure_factor_coef Fsqd
_refine_ls_weighting_details 'w=1/[\s^2^(Fo^2^)+(0.0294P)^2^+0.3794P] where P=(Fo^2^+2Fc^2^)/3'
_refine_ls_weighting_scheme calc
_refine_ls_wR_factor_gt 0.0654
_refine_ls_wR_factor_ref 0.0708
_reflns_Friedel_coverage 0.000
_reflns_number_gt 1061
_reflns_number_total 1341
_reflns_threshold_expression 'I > 2\s(I)'
_cod_data_source_file d5nj02171e2.cif
_cod_data_source_block C48
_cod_depositor_comments 'Adding full bibliography for 7063930.cif.'
_cod_original_sg_symbol_H-M 'P 21/c'
_cod_original_formula_sum 'C5 H6 Cl Co0.50 N2 O'
_cod_database_code 7063930
_shelx_shelxl_version_number 2018/3
_shelx_space_group_comment
;
The symmetry employed for this shelxl refinement is uniquely defined
by the following loop, which should always be used as a source of
symmetry information in preference to the above space-group names.
They are only intended as comments.
;
_exptl_absorpt_special_details
;
Krause, L., Herbst-Irmer, R., Sheldrick G.M. & Stalke D.,
 J. Appl. Cryst. 48 (2015) 3-10.
;

loop_
_space_group_symop_operation_xyz
'x, y, z'
'-x, y+1/2, -z+1/2'
'-x, -y, -z'
'x, -y-1/2, z-1/2'

loop_
_atom_site_label
_atom_site_type_symbol
_atom_site_fract_x
_atom_site_fract_y
_atom_site_fract_z
_atom_site_U_iso_or_equiv
_atom_site_adp_type
_atom_site_occupancy
_atom_site_site_symmetry_order
_atom_site_calc_flag
_atom_site_refinement_flags_posn
_atom_site_refinement_flags_adp
_atom_site_refinement_flags_occupancy
_atom_site_disorder_assembly
_atom_site_disorder_group
Co1 Co 0.500000 0.500000 1.000000 0.02098(16) Uani 1 2 d S . P . .
Cl1 Cl 0.44813(11) 0.39699(5) 1.24864(10) 0.0297(2) Uani 1 1 d . . . . .
N1 N 0.2090(3) 0.45309(15) 0.8030(3) 0.0201(5) Uani 1 1 d . . . . .
C2 C 0.0022(4) 0.46727(19) 0.7379(4) 0.0235(6) Uani 1 1 d . . . . .
H2 H -0.067359 0.510306 0.789309 0.028 Uiso 1 1 calc R U . . .
N3 N -0.0977(3) 0.41099(15) 0.5853(3) 0.0242(5) Uani 1 1 d . . . . .
H3 H -0.233555 0.409789 0.521141 0.029 Uiso 1 1 calc R U . . .
C4 C 0.0512(4) 0.35679(19) 0.5501(4) 0.0229(6) Uani 1 1 d . . . . .
C5 C 0.2433(4) 0.38322(18) 0.6869(4) 0.0207(6) Uani 1 1 d . . . . .
C6 C 0.4575(4) 0.35113(19) 0.7300(4) 0.0254(6) Uani 1 1 d . . . . .
H6 H 0.484327 0.303886 0.655379 0.030 Uiso 1 1 calc R U . . .
O7 O 0.6079(3) 0.38495(13) 0.8645(3) 0.0286(5) Uani 1 1 d . . . . .
C8 C -0.0014(5) 0.2866(2) 0.3928(4) 0.0374(8) Uani 1 1 d . . . . .
H8A H -0.071909 0.234643 0.426276 0.056 Uiso 1 1 calc R U . . .
H8B H 0.128427 0.265925 0.376514 0.056 Uiso 1 1 calc R U . . .
H8C H -0.094736 0.313653 0.273631 0.056 Uiso 1 1 calc R U . . .

loop_
_atom_site_aniso_label
_atom_site_aniso_U_11
_atom_site_aniso_U_22
_atom_site_aniso_U_33
_atom_site_aniso_U_23
_atom_site_aniso_U_13
_atom_site_aniso_U_12
Co1 0.0150(3) 0.0248(3) 0.0197(3) -0.0026(2) 0.0020(2) -0.0008(2)
Cl1 0.0236(4) 0.0347(4) 0.0272(4) 0.0049(3) 0.0046(3) -0.0022(3)
N1 0.0180(11) 0.0213(12) 0.0197(11) -0.0006(9) 0.0051(9) -0.0005(10)
C2 0.0225(15) 0.0265(14) 0.0212(14) 0.0018(11) 0.0074(12) 0.0004(12)
N3 0.0166(11) 0.0309(13) 0.0215(12) 0.0019(10) 0.0022(10) -0.0041(10)
C4 0.0234(15) 0.0238(15) 0.0209(14) 0.0017(11) 0.0072(12) -0.0028(11)
C5 0.0227(14) 0.0198(14) 0.0207(14) -0.0001(11) 0.0090(11) -0.0015(11)
C6 0.0291(16) 0.0212(14) 0.0277(15) -0.0012(12) 0.0124(13) 0.0004(12)
O7 0.0189(10) 0.0307(11) 0.0322(11) -0.0031(9) 0.0039(9) 0.0025(8)
C8 0.0394(19) 0.0381(19) 0.0315(17) -0.0124(14) 0.0083(14) -0.0097(14)

loop_
_atom_type_symbol
_atom_type_description
_atom_type_scat_dispersion_real
_atom_type_scat_dispersion_imag
_atom_type_scat_source
C C 0.0033 0.0016 'International Tables Vol C Tables 4.2.6.8 and 6.1.1.4'
H H 0.0000 0.0000 'International Tables Vol C Tables 4.2.6.8 and 6.1.1.4'
N N 0.0061 0.0033 'International Tables Vol C Tables 4.2.6.8 and 6.1.1.4'
O O 0.0106 0.0060 'International Tables Vol C Tables 4.2.6.8 and 6.1.1.4'
Cl Cl 0.1484 0.1585 'International Tables Vol C Tables 4.2.6.8 and 6.1.1.4'
Co Co 0.3494 0.9721 'International Tables Vol C Tables 4.2.6.8 and 6.1.1.4'

loop_
_geom_angle_atom_site_label_1
_geom_angle_atom_site_label_2
_geom_angle_atom_site_label_3
_geom_angle
_geom_angle_site_symmetry_1
_geom_angle_site_symmetry_3
_geom_angle_publ_flag
N1 Co1 N1 180.00(11) 3_667 . ?
N1 Co1 O7 79.10(8) 3_667 3_667 ?
N1 Co1 O7 100.90(8) . 3_667 ?
N1 Co1 O7 100.90(8) 3_667 . ?
N1 Co1 O7 79.10(8) . . ?
O7 Co1 O7 180.0 3_667 . ?
N1 Co1 Cl1 88.94(6) 3_667 3_667 ?
N1 Co1 Cl1 91.06(6) . 3_667 ?
O7 Co1 Cl1 92.06(6) 3_667 3_667 ?
O7 Co1 Cl1 87.94(6) . 3_667 ?
N1 Co1 Cl1 91.06(6) 3_667 . ?
N1 Co1 Cl1 88.94(6) . . ?
O7 Co1 Cl1 87.94(6) 3_667 . ?
O7 Co1 Cl1 92.06(6) . . ?
Cl1 Co1 Cl1 180.0 3_667 . ?
C2 N1 C5 105.6(2) . . ?
C2 N1 Co1 143.88(19) . . ?
C5 N1 Co1 110.41(16) . . ?
N1 C2 N3 110.9(2) . . ?
N1 C2 H2 124.5 . . ?
N3 C2 H2 124.5 . . ?
C2 N3 C4 109.0(2) . . ?
C2 N3 H3 125.5 . . ?
C4 N3 H3 125.5 . . ?
N3 C4 C5 104.8(2) . . ?
N3 C4 C8 123.7(2) . . ?
C5 C4 C8 131.5(3) . . ?
C4 C5 N1 109.8(2) . . ?
C4 C5 C6 132.4(3) . . ?
N1 C5 C6 117.8(2) . . ?
O7 C6 C5 121.1(3) . . ?
O7 C6 H6 119.5 . . ?
C5 C6 H6 119.5 . . ?
C6 O7 Co1 111.20(17) . . ?
C4 C8 H8A 109.5 . . ?
C4 C8 H8B 109.5 . . ?
H8A C8 H8B 109.5 . . ?
C4 C8 H8C 109.5 . . ?
H8A C8 H8C 109.5 . . ?
H8B C8 H8C 109.5 . . ?

loop_
_geom_bond_atom_site_label_1
_geom_bond_atom_site_label_2
_geom_bond_distance
_geom_bond_site_symmetry_2
_geom_bond_publ_flag
Co1 N1 2.080(2) 3_667 ?
Co1 N1 2.080(2) . ?
Co1 O7 2.1813(19) 3_667 ?
Co1 O7 2.1814(19) . ?
Co1 Cl1 2.4712(8) 3_667 ?
Co1 Cl1 2.4713(8) . ?
N1 C2 1.304(3) . ?
N1 C5 1.390(3) . ?
C2 N3 1.353(3) . ?
C2 H2 0.9300 . ?
N3 C4 1.356(3) . ?
N3 H3 0.8600 . ?
C4 C5 1.373(4) . ?
C4 C8 1.483(4) . ?
C5 C6 1.423(4) . ?
C6 O7 1.233(3) . ?
C6 H6 0.9300 . ?
C8 H8A 0.9600 . ?
C8 H8B 0.9600 . ?
C8 H8C 0.9600 . ?

loop_
_geom_hbond_atom_site_label_D
_geom_hbond_atom_site_label_H
_geom_hbond_atom_site_label_A
_geom_hbond_distance_DH
_geom_hbond_distance_HA
_geom_hbond_distance_DA
_geom_hbond_angle_DHA
_geom_hbond_site_symmetry_A
_geom_hbond_publ_flag
C2 H2 Cl1 0.93 2.79 3.608(3) 147.5 3_567 yes
N3 H3 Cl1 0.86 2.35 3.166(3) 157.7 1_454 yes
C8 H8A O7 0.96 2.65 3.539(4) 153.9 4_465 yes

loop_
_geom_torsion_atom_site_label_1
_geom_torsion_atom_site_label_2
_geom_torsion_atom_site_label_3
_geom_torsion_atom_site_label_4
_geom_torsion
_geom_torsion_site_symmetry_1
_geom_torsion_site_symmetry_2
_geom_torsion_site_symmetry_3
_geom_torsion_site_symmetry_4
_geom_torsion_publ_flag
C5 N1 C2 N3 -0.5(3) . . . . ?
Co1 N1 C2 N3 174.4(2) . . . . ?
N1 C2 N3 C4 0.5(3) . . . . ?
C2 N3 C4 C5 -0.3(3) . . . . ?
C2 N3 C4 C8 180.0(3) . . . . ?
N3 C4 C5 N1 -0.1(3) . . . . ?
C8 C4 C5 N1 179.7(3) . . . . ?
N3 C4 C5 C6 178.0(3) . . . . ?
C8 C4 C5 C6 -2.3(5) . . . . ?
C2 N1 C5 C4 0.4(3) . . . . ?
Co1 N1 C5 C4 -176.43(17) . . . . ?
C2 N1 C5 C6 -178.0(2) . . . . ?
Co1 N1 C5 C6 5.2(3) . . . . ?
C4 C5 C6 O7 -178.8(3) . . . . ?
N1 C5 C6 O7 -0.8(4) . . . . ?
C5 C6 O7 Co1 -3.9(3) . . . . ?
